data_7005940
loop_
_publ_author_name
'Liddle, Stephen T.'
'Arnold, Polly L.'

_publ_section_title
;
 Synthesis and characterisation of yttrium complexes supported by the
 beta-diketiminate ligand {ArNC(CH3)CHC(CH3)NAr}- (Ar =
 2,6-Pr(i)2C6H3).
;
_journal_issue 30
_journal_name_full 'Dalton transactions (Cambridge, England : 2003)'
_journal_page_first 3305
_journal_page_last 3313
_journal_paper_doi 10.1039/b706971e
_journal_year 2007
_chemical_formula_moiety 'C74 H104 I2 N4 O2 Y2'
_chemical_formula_sum 'C74 H104 I2 N4 O2 Y2'
_chemical_formula_weight 1513.23
_chemical_name_systematic
;
?
;
_space_group_IT_number 14
_symmetry_cell_setting monoclinic
_symmetry_space_group_name_Hall '-P 2ybc'
_symmetry_space_group_name_H-M 'P 1 21/c 1'
_atom_sites_solution_hydrogens 'geom, Me from difmap'
_atom_sites_solution_primary direct
_atom_sites_solution_secondary difmap
_audit_creation_method SHELXL-97
_cell_angle_alpha 90.00
_cell_angle_beta 98.384(2)
_cell_angle_gamma 90.00
_cell_formula_units_Z 2
_cell_length_a 13.7763(8)
_cell_length_b 21.4051(12)
_cell_length_c 12.5537(7)
_cell_measurement_reflns_used 7843
_cell_measurement_temperature 150(2)
_cell_measurement_theta_max 26.21
_cell_measurement_theta_min 2.26
_cell_volume 3662.3(4)
_computing_cell_refinement 'Bruker SAINT version 6.36a (Bruker, 2000)'
_computing_data_collection 'Bruker SMART version 5.625 (Bruker, 2001)'
_computing_data_reduction 'Bruker SAINT; Bruker SHELXTL (Bruker, 2001)'
_computing_molecular_graphics 'Bruker SHELXTL'
_computing_publication_material 'enCIFer(Allen et al.,2004);PLATON(Spek,2003)'
_computing_structure_refinement 'SHELXL-97 (Sheldrick, 1997)'
_computing_structure_solution 'Bruker SHELXTL'
_diffrn_ambient_temperature 150(2)
_diffrn_measured_fraction_theta_full 0.999
_diffrn_measured_fraction_theta_max 0.999
_diffrn_measurement_device_type 'Bruker SMART APEX CCD diffractometer'
_diffrn_measurement_method '\w rotation with narrow frames'
_diffrn_radiation_monochromator graphite
_diffrn_radiation_source 'normal-focus sealed tube'
_diffrn_radiation_type MoK\a
_diffrn_radiation_wavelength 0.71073
_diffrn_reflns_av_R_equivalents 0.0312
_diffrn_reflns_av_sigmaI/netI 0.0298
_diffrn_reflns_limit_h_max 16
_diffrn_reflns_limit_h_min -16
_diffrn_reflns_limit_k_max 25
_diffrn_reflns_limit_k_min -25
_diffrn_reflns_limit_l_max 14
_diffrn_reflns_limit_l_min -14
_diffrn_reflns_number 26102
_diffrn_reflns_theta_full 25.00
_diffrn_reflns_theta_max 25.00
_diffrn_reflns_theta_min 1.90
_diffrn_standards_decay_% 0
_diffrn_standards_number 0
_exptl_absorpt_coefficient_mu 2.464
_exptl_absorpt_correction_T_max 0.6794
_exptl_absorpt_correction_T_min 0.5454
_exptl_absorpt_correction_type multi-scan
_exptl_absorpt_process_details '(SADABS; Bruker, 2001)'
_exptl_crystal_colour colourless
_exptl_crystal_density_diffrn 1.372
_exptl_crystal_density_method 'not measured'
_exptl_crystal_description block
_exptl_crystal_F_000 1552
_exptl_crystal_size_max 0.28
_exptl_crystal_size_mid 0.22
_exptl_crystal_size_min 0.17
_refine_diff_density_max 1.034
_refine_diff_density_min -0.396
_refine_diff_density_rms 0.097
_refine_ls_extinction_method none
_refine_ls_goodness_of_fit_ref 1.029
_refine_ls_hydrogen_treatment constr
_refine_ls_matrix_type full
_refine_ls_number_parameters 379
_refine_ls_number_reflns 6447
_refine_ls_number_restraints 4
_refine_ls_restrained_S_all 1.029
_refine_ls_R_factor_all 0.0479
_refine_ls_R_factor_gt 0.0364
_refine_ls_shift/su_max 0.001
_refine_ls_shift/su_mean 0.000
_refine_ls_structure_factor_coef Fsqd
_refine_ls_weighting_details 'calc w=1/[\s^2^(Fo^2^)+(0.0545P)^2^+4.5135P] where P=(Fo^2^+2Fc^2^)/3'
_refine_ls_weighting_scheme calc
_refine_ls_wR_factor_gt 0.0909
_refine_ls_wR_factor_ref 0.0987
_reflns_number_gt 5339
_reflns_number_total 6447
_reflns_threshold_expression I>2\s(I)
_cod_data_source_file b706971e.txt
_cod_data_source_block 7
_cod_depositor_comments
;
The following automatic conversions were performed:
'_symmetry_cell_setting' value 'Monoclinic' changed to 'monoclinic'
according to '/home/saulius/struct/CIF-dictionaries/cif_core.dic'
dictionary named 'cif_core.dic' version 2.4.1 from 2010-06-29.

Automatic conversion script
Id: cif_fix_enum 1527 2010-12-29 10:47:43Z saulius 
;
_cod_original_sg_symbol_H-M P2(1)/c
_cod_database_code 7005940

loop_
_symmetry_equiv_pos_as_xyz
'x, y, z'
'-x, y+1/2, -z+1/2'
'-x, -y, -z'
'x, -y-1/2, z-1/2'

loop_
_atom_site_label
_atom_site_type_symbol
_atom_site_fract_x
_atom_site_fract_y
_atom_site_fract_z
_atom_site_U_iso_or_equiv
_atom_site_adp_type
_atom_site_occupancy
_atom_site_symmetry_multiplicity
_atom_site_calc_flag
_atom_site_refinement_flags
_atom_site_disorder_assembly
_atom_site_disorder_group
Y1 Y -0.00045(2) 0.487275(15) 0.64530(3) 0.02081(10) Uani 1 1 d . . .
I1 I 0.01411(2) 0.593710(12) 0.80222(2) 0.04046(11) Uani 1 1 d . . .
N1 N -0.1183(2) 0.42963(13) 0.7112(2) 0.0229(6) Uani 1 1 d . . .
N2 N 0.1084(2) 0.42247(13) 0.7474(2) 0.0226(6) Uani 1 1 d . . .
C1 C -0.1812(3) 0.4130(2) 0.8833(3) 0.0354(9) Uani 1 1 d . . .
H1A H -0.1537 0.4009 0.9568 0.053 Uiso 1 1 calc R . .
H1B H -0.2248 0.3798 0.8506 0.053 Uiso 1 1 calc R . .
H1C H -0.2185 0.4518 0.8852 0.053 Uiso 1 1 calc R . .
C2 C -0.0993(3) 0.42269(16) 0.8178(3) 0.0240(7) Uani 1 1 d . . .
C3 C -0.0052(3) 0.42467(17) 0.8781(3) 0.0266(8) Uani 1 1 d . . .
H3A H -0.0055 0.4299 0.9532 0.032 Uiso 1 1 calc R . .
C4 C 0.0894(3) 0.42040(16) 0.8491(3) 0.0246(8) Uani 1 1 d . . .
C5 C 0.1733(3) 0.4149(2) 0.9416(3) 0.0354(9) Uani 1 1 d . . .
H5A H 0.1475 0.4018 1.0068 0.053 Uiso 1 1 calc R . .
H5B H 0.2059 0.4555 0.9541 0.053 Uiso 1 1 calc R . .
H5C H 0.2206 0.3838 0.9235 0.053 Uiso 1 1 calc R . .
C6 C -0.2167(2) 0.41673(17) 0.6577(3) 0.0264(8) Uani 1 1 d . . .
C7 C -0.2382(3) 0.35631(18) 0.6158(3) 0.0288(8) Uani 1 1 d . . .
C8 C -0.3326(3) 0.3451(2) 0.5629(3) 0.0393(10) Uani 1 1 d . . .
H8A H -0.3489 0.3047 0.5345 0.047 Uiso 1 1 calc R . .
C9 C -0.4028(3) 0.3912(2) 0.5509(3) 0.0428(11) Uani 1 1 d . . .
H9A H -0.4666 0.3826 0.5138 0.051 Uiso 1 1 calc R . .
C10 C -0.3808(3) 0.4498(2) 0.5925(3) 0.0412(10) Uani 1 1 d . . .
H10A H -0.4299 0.4813 0.5837 0.049 Uiso 1 1 calc R . .
C11 C -0.2880(3) 0.46396(19) 0.6473(3) 0.0325(9) Uani 1 1 d . . .
C12 C -0.1625(3) 0.30475(19) 0.6293(3) 0.0380(9) Uani 1 1 d . . .
H12A H -0.0966 0.3252 0.6424 0.046 Uiso 1 1 calc R . .
C13 C -0.1708(5) 0.2639(3) 0.7260(5) 0.0791(19) Uani 1 1 d . . .
H13A H -0.1622 0.2896 0.7914 0.119 Uiso 1 1 calc R . .
H13B H -0.1198 0.2316 0.7321 0.119 Uiso 1 1 calc R . .
H13C H -0.2356 0.2441 0.7173 0.119 Uiso 1 1 calc R . .
C14 C -0.1650(4) 0.2644(2) 0.5290(4) 0.0543(12) Uani 1 1 d . . .
H14A H -0.1620 0.2912 0.4663 0.081 Uiso 1 1 calc R . .
H14B H -0.2258 0.2400 0.5181 0.081 Uiso 1 1 calc R . .
H14C H -0.1086 0.2359 0.5382 0.081 Uiso 1 1 calc R . .
C15 C -0.2684(3) 0.5294(2) 0.6907(4) 0.0434(11) Uani 1 1 d . . .
H15A H -0.2016 0.5295 0.7344 0.052 Uiso 1 1 calc R . .
C16 C -0.3416(4) 0.5501(3) 0.7650(5) 0.0642(14) Uani 1 1 d . . .
H16A H -0.3411 0.5198 0.8237 0.096 Uiso 1 1 calc R . .
H16B H -0.4076 0.5523 0.7237 0.096 Uiso 1 1 calc R . .
H16C H -0.3227 0.5913 0.7952 0.096 Uiso 1 1 calc R . .
C17 C -0.2668(4) 0.5756(2) 0.5996(5) 0.0599(13) Uani 1 1 d . . .
H17A H -0.2184 0.5622 0.5542 0.090 Uiso 1 1 calc R . .
H17B H -0.2490 0.6171 0.6294 0.090 Uiso 1 1 calc R . .
H17C H -0.3319 0.5775 0.5562 0.090 Uiso 1 1 calc R . .
C18 C 0.2044(3) 0.40377(18) 0.7269(3) 0.0281(8) Uani 1 1 d . . .
C19 C 0.2783(3) 0.4484(2) 0.7243(3) 0.0382(10) Uani 1 1 d . . .
C20 C 0.3690(3) 0.4278(3) 0.7009(4) 0.0524(13) Uani 1 1 d . . .
H20A H 0.4201 0.4573 0.6979 0.063 Uiso 1 1 calc R . .
C21 C 0.3858(3) 0.3663(3) 0.6823(4) 0.0554(14) Uani 1 1 d . . .
H21A H 0.4485 0.3534 0.6675 0.067 Uiso 1 1 calc R . .
C22 C 0.3136(3) 0.3229(2) 0.6848(3) 0.0468(11) Uani 1 1 d . . .
H22A H 0.3268 0.2803 0.6714 0.056 Uiso 1 1 calc R . .
C23 C 0.2208(3) 0.33995(19) 0.7067(3) 0.0315(9) Uani 1 1 d . . .
C24 C 0.2610(3) 0.5165(2) 0.7460(4) 0.0441(11) Uani 1 1 d . . .
H24A H 0.2032 0.5188 0.7856 0.053 Uiso 1 1 calc R . .
C25 C 0.2344(4) 0.5526(2) 0.6409(4) 0.0554(13) Uani 1 1 d . . .
H25A H 0.1811 0.5310 0.5951 0.083 Uiso 1 1 calc R . .
H25B H 0.2919 0.5552 0.6035 0.083 Uiso 1 1 calc R . .
H25C H 0.2130 0.5948 0.6568 0.083 Uiso 1 1 calc R . .
C26 C 0.3466(4) 0.5480(3) 0.8161(5) 0.0808(19) Uani 1 1 d . . .
H26A H 0.3641 0.5241 0.8827 0.121 Uiso 1 1 calc R . .
H26B H 0.3277 0.5905 0.8338 0.121 Uiso 1 1 calc R . .
H26C H 0.4032 0.5498 0.7770 0.121 Uiso 1 1 calc R . .
C27 C 0.1431(3) 0.29049(18) 0.7112(3) 0.0347(9) Uani 1 1 d . . .
H27A H 0.0781 0.3122 0.7009 0.042 Uiso 1 1 calc R . .
C28 C 0.1539(4) 0.2580(2) 0.8203(4) 0.0513(12) Uani 1 1 d . . .
H28A H 0.1492 0.2890 0.8768 0.077 Uiso 1 1 calc R . .
H28B H 0.2178 0.2372 0.8341 0.077 Uiso 1 1 calc R . .
H28C H 0.1016 0.2269 0.8202 0.077 Uiso 1 1 calc R . .
C29 C 0.1403(4) 0.2419(2) 0.6223(4) 0.0546(13) Uani 1 1 d . . .
H29A H 0.1341 0.2630 0.5523 0.082 Uiso 1 1 calc R . .
H29B H 0.0840 0.2142 0.6240 0.082 Uiso 1 1 calc R . .
H29C H 0.2009 0.2173 0.6332 0.082 Uiso 1 1 calc R . .
O1 O 0.02242(18) 0.44327(11) 0.49055(18) 0.0271(5) Uani 1 1 d . . .
C30 C 0.0324(3) 0.37758(18) 0.4838(3) 0.0374(9) Uani 1 1 d . . .
H30A H -0.0110 0.3620 0.4205 0.056 Uiso 1 1 calc R . .
H30B H 0.0145 0.3581 0.5488 0.056 Uiso 1 1 calc R . .
H30C H 0.1005 0.3672 0.4773 0.056 Uiso 1 1 calc R . .
C31 C 0.4582(7) 0.7928(4) 0.2067(6) 0.124(3) Uani 1 1 d D . .
H31A H 0.5112 0.8238 0.2144 0.186 Uiso 1 1 calc R . .
H31B H 0.4522 0.7751 0.2774 0.186 Uiso 1 1 calc R . .
H31C H 0.3964 0.8130 0.1768 0.186 Uiso 1 1 calc R . .
C32 C 0.4794(3) 0.74562(19) 0.1383(3) 0.094(2) Uani 1 1 d GD . .
C33 C 0.5561(3) 0.7504(2) 0.0781(4) 0.078(2) Uani 1 1 d GD . .
H33A H 0.5945 0.7874 0.0815 0.093 Uiso 1 1 calc R . .
C34 C 0.5766(3) 0.7011(3) 0.0129(4) 0.108(3) Uani 1 1 d GD . .
H34A H 0.6291 0.7044 -0.0282 0.130 Uiso 1 1 calc R . .
C35 C 0.5204(4) 0.6470(2) 0.0079(4) 0.111(3) Uani 1 1 d GD . .
H35A H 0.5345 0.6132 -0.0366 0.133 Uiso 1 1 calc R . .
C36 C 0.4437(3) 0.64215(19) 0.0681(4) 0.096(2) Uani 1 1 d GD . .
H36A H 0.4053 0.6051 0.0647 0.116 Uiso 1 1 calc R . .
C37 C 0.4232(2) 0.6915(2) 0.1333(3) 0.082(2) Uani 1 1 d GD . .
H37A H 0.3707 0.6882 0.1745 0.099 Uiso 1 1 calc R . .

loop_
_atom_site_aniso_label
_atom_site_aniso_U_11
_atom_site_aniso_U_22
_atom_site_aniso_U_33
_atom_site_aniso_U_23
_atom_site_aniso_U_13
_atom_site_aniso_U_12
Y1 0.02209(17) 0.02346(18) 0.01730(17) 0.00329(13) 0.00427(13) -0.00069(13)
I1 0.0640(2) 0.03280(16) 0.02451(15) -0.00314(10) 0.00618(12) -0.00181(12)
N1 0.0213(15) 0.0257(15) 0.0224(16) -0.0005(12) 0.0056(12) -0.0025(12)
N2 0.0211(15) 0.0267(15) 0.0203(15) 0.0026(12) 0.0034(12) -0.0010(12)
C1 0.031(2) 0.049(3) 0.029(2) 0.0032(18) 0.0134(17) -0.0001(18)
C2 0.0265(18) 0.0229(18) 0.0240(19) 0.0024(14) 0.0081(15) 0.0000(14)
C3 0.0298(19) 0.032(2) 0.0186(18) 0.0020(15) 0.0046(15) -0.0014(15)
C4 0.0251(18) 0.0248(18) 0.0237(18) 0.0045(15) 0.0023(14) -0.0007(14)
C5 0.033(2) 0.049(3) 0.022(2) 0.0044(17) -0.0019(16) -0.0022(18)
C6 0.0200(17) 0.038(2) 0.0216(18) 0.0038(16) 0.0060(14) -0.0033(15)
C7 0.0282(19) 0.038(2) 0.0216(18) -0.0001(16) 0.0081(15) -0.0056(16)
C8 0.035(2) 0.052(3) 0.031(2) -0.0050(19) 0.0073(18) -0.014(2)
C9 0.023(2) 0.068(3) 0.037(2) 0.002(2) 0.0010(17) -0.011(2)
C10 0.022(2) 0.058(3) 0.044(2) 0.004(2) 0.0053(18) 0.0035(19)
C11 0.0250(19) 0.043(2) 0.030(2) 0.0031(18) 0.0066(16) 0.0013(17)
C12 0.040(2) 0.036(2) 0.037(2) -0.0080(18) 0.0054(18) -0.0006(18)
C13 0.121(5) 0.058(3) 0.064(4) 0.017(3) 0.034(4) 0.034(3)
C14 0.054(3) 0.055(3) 0.053(3) -0.025(2) 0.007(2) -0.001(2)
C15 0.029(2) 0.043(2) 0.057(3) -0.004(2) 0.000(2) 0.0075(18)
C16 0.064(3) 0.060(3) 0.069(4) -0.014(3) 0.014(3) 0.015(3)
C17 0.061(3) 0.047(3) 0.074(4) 0.001(3) 0.017(3) -0.005(2)
C18 0.0194(18) 0.044(2) 0.0210(18) 0.0124(16) 0.0023(14) 0.0029(16)
C19 0.025(2) 0.054(3) 0.033(2) 0.0149(19) 0.0004(16) -0.0066(18)
C20 0.025(2) 0.077(4) 0.056(3) 0.027(3) 0.009(2) -0.009(2)
C21 0.030(2) 0.089(4) 0.051(3) 0.026(3) 0.018(2) 0.018(2)
C22 0.044(3) 0.060(3) 0.039(2) 0.017(2) 0.015(2) 0.021(2)
C23 0.032(2) 0.042(2) 0.0211(19) 0.0091(17) 0.0060(15) 0.0075(17)
C24 0.036(2) 0.053(3) 0.043(3) 0.010(2) 0.0040(19) -0.017(2)
C25 0.056(3) 0.052(3) 0.060(3) 0.019(2) 0.015(2) -0.004(2)
C26 0.063(4) 0.077(4) 0.095(5) -0.004(4) -0.013(3) -0.026(3)
C27 0.042(2) 0.034(2) 0.028(2) 0.0045(17) 0.0066(17) 0.0096(18)
C28 0.065(3) 0.051(3) 0.038(2) 0.013(2) 0.008(2) -0.007(2)
C29 0.086(4) 0.039(3) 0.041(3) -0.002(2) 0.013(2) 0.010(2)
O1 0.0383(14) 0.0247(13) 0.0189(12) 0.0013(10) 0.0060(11) 0.0029(11)
C30 0.062(3) 0.027(2) 0.026(2) -0.0033(16) 0.0148(19) -0.0004(19)
C31 0.154(8) 0.106(6) 0.090(6) -0.016(5) -0.050(5) 0.038(6)
C32 0.091(5) 0.099(5) 0.077(5) 0.019(4) -0.037(4) 0.017(4)
C33 0.045(3) 0.117(6) 0.069(4) 0.046(4) -0.001(3) 0.003(3)
C34 0.068(4) 0.146(8) 0.106(6) 0.061(6) -0.005(4) -0.004(5)
C35 0.090(5) 0.141(8) 0.097(6) 0.018(5) -0.003(5) -0.006(5)
C36 0.063(4) 0.138(7) 0.088(5) 0.010(5) 0.011(4) -0.024(4)
C37 0.058(3) 0.071(4) 0.106(5) 0.029(4) -0.029(3) -0.028(3)

loop_
_atom_type_symbol
_atom_type_description
_atom_type_scat_dispersion_real
_atom_type_scat_dispersion_imag
_atom_type_scat_source
C C 0.0033 0.0016 'International Tables Vol C Tables 4.2.6.8 and 6.1.1.4'
H H 0.0000 0.0000 'International Tables Vol C Tables 4.2.6.8 and 6.1.1.4'
N N 0.0061 0.0033 'International Tables Vol C Tables 4.2.6.8 and 6.1.1.4'
O O 0.0106 0.0060 'International Tables Vol C Tables 4.2.6.8 and 6.1.1.4'
Y Y -2.7962 3.5667 'International Tables Vol C Tables 4.2.6.8 and 6.1.1.4'
I I -0.4742 1.8119 'International Tables Vol C Tables 4.2.6.8 and 6.1.1.4'

loop_
_geom_angle_atom_site_label_1
_geom_angle_atom_site_label_2
_geom_angle_atom_site_label_3
_geom_angle
_geom_angle_site_symmetry_1
_geom_angle_site_symmetry_3
_geom_angle_publ_flag
O1 Y1 O1 68.78(10) . 3_566 ?
O1 Y1 N1 106.61(10) . . ?
O1 Y1 N1 127.33(10) 3_566 . ?
O1 Y1 N2 93.90(9) . . ?
O1 Y1 N2 145.97(9) 3_566 . ?
N1 Y1 N2 84.96(10) . . ?
O1 Y1 I1 153.08(6) . . ?
O1 Y1 I1 89.12(6) 3_566 . ?
N1 Y1 I1 98.94(7) . . ?
N2 Y1 I1 96.69(7) . . ?
C2 N1 C6 118.5(3) . . ?
C2 N1 Y1 112.1(2) . . ?
C6 N1 Y1 126.9(2) . . ?
C4 N2 C18 118.2(3) . . ?
C4 N2 Y1 110.5(2) . . ?
C18 N2 Y1 127.6(2) . . ?
N1 C2 C3 124.7(3) . . ?
N1 C2 C1 120.7(3) . . ?
C3 C2 C1 114.6(3) . . ?
C2 C3 C4 132.6(3) . . ?
N2 C4 C3 124.2(3) . . ?
N2 C4 C5 119.9(3) . . ?
C3 C4 C5 116.0(3) . . ?
C11 C6 C7 121.3(3) . . ?
C11 C6 N1 120.1(3) . . ?
C7 C6 N1 118.6(3) . . ?
C8 C7 C6 117.8(4) . . ?
C8 C7 C12 120.6(4) . . ?
C6 C7 C12 121.6(3) . . ?
C9 C8 C7 121.5(4) . . ?
C8 C9 C10 120.0(4) . . ?
C9 C10 C11 121.4(4) . . ?
C10 C11 C6 118.0(4) . . ?
C10 C11 C15 118.8(4) . . ?
C6 C11 C15 123.2(3) . . ?
C7 C12 C13 112.4(4) . . ?
C7 C12 C14 112.9(4) . . ?
C13 C12 C14 109.9(4) . . ?
C11 C15 C17 110.7(4) . . ?
C11 C15 C16 112.7(4) . . ?
C17 C15 C16 110.8(4) . . ?
C19 C18 C23 121.2(3) . . ?
C19 C18 N2 120.3(3) . . ?
C23 C18 N2 118.5(3) . . ?
C20 C19 C18 117.8(4) . . ?
C20 C19 C24 120.9(4) . . ?
C18 C19 C24 121.3(4) . . ?
C21 C20 C19 121.4(4) . . ?
C20 C21 C22 120.7(4) . . ?
C21 C22 C23 121.3(5) . . ?
C22 C23 C18 117.6(4) . . ?
C22 C23 C27 119.9(4) . . ?
C18 C23 C27 122.4(3) . . ?
C19 C24 C26 113.8(4) . . ?
C19 C24 C25 111.0(4) . . ?
C26 C24 C25 110.0(4) . . ?
C23 C27 C29 113.1(3) . . ?
C23 C27 C28 112.1(3) . . ?
C29 C27 C28 109.6(4) . . ?
C30 O1 Y1 120.0(2) . . ?
C30 O1 Y1 127.9(2) . 3_566 ?
Y1 O1 Y1 111.22(10) . 3_566 ?
C31 C32 C33 121.9(5) . . ?
C31 C32 C37 118.0(5) . . ?
C33 C32 C37 120.0 . . ?
C32 C33 C34 120.0 . . ?
C35 C34 C33 120.0 . . ?
C34 C35 C36 120.0 . . ?
C37 C36 C35 120.0 . . ?
C36 C37 C32 120.0 . . ?

loop_
_geom_bond_atom_site_label_1
_geom_bond_atom_site_label_2
_geom_bond_distance
_geom_bond_site_symmetry_2
_geom_bond_publ_flag
Y1 O1 2.222(2) . ?
Y1 O1 2.249(2) 3_566 ?
Y1 N1 2.287(3) . ?
Y1 N2 2.293(3) . ?
Y1 I1 2.9994(4) . ?
N1 C2 1.334(4) . ?
N1 C6 1.449(4) . ?
N2 C4 1.340(5) . ?
N2 C18 1.440(4) . ?
C1 C2 1.505(5) . ?
C2 C3 1.402(5) . ?
C3 C4 1.406(5) . ?
C4 C5 1.519(5) . ?
C6 C11 1.403(5) . ?
C6 C7 1.412(5) . ?
C7 C8 1.393(5) . ?
C7 C12 1.510(5) . ?
C8 C9 1.374(6) . ?
C9 C10 1.375(6) . ?
C10 C11 1.395(5) . ?
C11 C15 1.513(6) . ?
C12 C13 1.514(7) . ?
C12 C14 1.523(6) . ?
C15 C17 1.515(7) . ?
C15 C16 1.535(6) . ?
C18 C19 1.401(5) . ?
C18 C23 1.414(5) . ?
C19 C20 1.396(6) . ?
C19 C24 1.507(6) . ?
C20 C21 1.363(7) . ?
C21 C22 1.364(7) . ?
C22 C23 1.394(6) . ?
C23 C27 1.513(6) . ?
C24 C26 1.524(6) . ?
C24 C25 1.527(6) . ?
C27 C29 1.522(6) . ?
C27 C28 1.524(5) . ?
O1 C30 1.416(4) . ?
O1 Y1 2.249(2) 3_566 ?
C31 C32 1.384(8) . ?
C32 C33 1.3900 . ?
C32 C37 1.3900 . ?
C33 C34 1.3900 . ?
C34 C35 1.3900 . ?
C35 C36 1.3900 . ?
C36 C37 1.3900 . ?
